data_4510119
loop_
_publ_author_name
'Pan, Fangfang'
'Englert, Ulli'

_publ_section_title
;
 N-(6-Methyl-2-pyridyl)mesitylenesulfonamide: An Efficient Template for
 Polyiodides
;
_journal_issue 3
_journal_name_full 'Crystal Growth &amp; Design'
_journal_page_first 1057
_journal_paper_doi 10.1021/cg4015477
_journal_volume 14
_journal_year 2014
_chemical_formula_moiety 'C15 H19 N2 O2 S1, C15 H18 N2 O2 S1, I5'
_chemical_formula_sum 'C30 H37 I5 N4 O4 S2'
_chemical_formula_weight 1216.26
_chemical_name_systematic
; 
 ? 
;
_space_group_IT_number 15
_symmetry_cell_setting monoclinic
_symmetry_space_group_name_Hall '-C 2yc'
_symmetry_space_group_name_H-M 'C 1 2/c 1'
_atom_sites_solution_hydrogens geom
_atom_sites_solution_primary direct
_atom_sites_solution_secondary difmap
_audit_creation_method SHELXL-97
_cell_angle_alpha 90.00
_cell_angle_beta 101.571(3)
_cell_angle_gamma 90.00
_cell_formula_units_Z 4
_cell_length_a 26.487(3)
_cell_length_b 5.8297(7)
_cell_length_c 25.371(3)
_cell_measurement_reflns_used 973
_cell_measurement_temperature 100(2)
_cell_measurement_theta_max 19.4767
_cell_measurement_theta_min 2.4864
_cell_volume 3838.0(8)
_computing_cell_refinement SMART
_computing_data_collection 'SMART (Bruker, 2001)'
_computing_data_reduction 'SAINT (Bruker, 1999)'
_computing_molecular_graphics 'PLATON (Spek, 2003)'
_computing_publication_material 'SHELXL-97 (Sheldrick, 2008)'
_computing_structure_refinement 'SHELXL-97 (Sheldrick, 2008)'
_computing_structure_solution 'SHELXS-97 (Sheldrick, 2008)'
_diffrn_ambient_temperature 100(2)
_diffrn_measured_fraction_theta_full 0.989
_diffrn_measured_fraction_theta_max 0.989
_diffrn_measurement_device_type 'CCD area detector'
_diffrn_measurement_method 'omega scans'
_diffrn_radiation_monochromator 'multilayer optics'
_diffrn_radiation_source 'Incoatec microsource'
_diffrn_radiation_type MoK\a
_diffrn_radiation_wavelength 0.71073
_diffrn_reflns_av_R_equivalents 0.1337
_diffrn_reflns_av_sigmaI/netI 0.1006
_diffrn_reflns_limit_h_max 34
_diffrn_reflns_limit_h_min -34
_diffrn_reflns_limit_k_max 7
_diffrn_reflns_limit_k_min -7
_diffrn_reflns_limit_l_max 32
_diffrn_reflns_limit_l_min -33
_diffrn_reflns_number 24116
_diffrn_reflns_theta_full 28.00
_diffrn_reflns_theta_max 28.00
_diffrn_reflns_theta_min 1.64
_exptl_absorpt_coefficient_mu 4.199
_exptl_absorpt_correction_T_max 0.9592
_exptl_absorpt_correction_T_min 0.4872
_exptl_absorpt_correction_type multi-scan
_exptl_absorpt_process_details SADABS
_exptl_crystal_colour brown
_exptl_crystal_density_diffrn 2.105
_exptl_crystal_density_method 'not measured'
_exptl_crystal_description needle
_exptl_crystal_F_000 2296
_exptl_crystal_size_max 0.20
_exptl_crystal_size_mid 0.04
_exptl_crystal_size_min 0.01
_refine_diff_density_max 0.906
_refine_diff_density_min -0.902
_refine_diff_density_rms 0.184
_refine_ls_extinction_method none
_refine_ls_goodness_of_fit_ref 0.994
_refine_ls_hydrogen_treatment mixed
_refine_ls_matrix_type full
_refine_ls_number_parameters 211
_refine_ls_number_reflns 4573
_refine_ls_number_restraints 1
_refine_ls_restrained_S_all 0.994
_refine_ls_R_factor_all 0.1155
_refine_ls_R_factor_gt 0.0496
_refine_ls_shift/su_max 0.001
_refine_ls_shift/su_mean 0.000
_refine_ls_structure_factor_coef Fsqd
_refine_ls_weighting_details 'calc w=1/[\s^2^(Fo^2^)+(0.0291P)^2^+0.0000P] where P=(Fo^2^+2Fc^2^)/3'
_refine_ls_weighting_scheme calc
_refine_ls_wR_factor_gt 0.0835
_refine_ls_wR_factor_ref 0.1052
_reflns_number_gt 2589
_reflns_number_total 4573
_reflns_threshold_expression >2sigma(I)
_cod_data_source_file cg4015477_si_001.cif
_cod_data_source_block 6_alfa
_cod_depositor_comments
;
The following automatic conversions were performed:

'_exptl_absorpt_correction_type' value 'Multi-scan' changed to
'multi-scan' according to
/usr/data/users/saulius/crontab/automatic-downloads/current/ACS/lib/dictionaries/cif_core.dic
dictionary named 'cif_core.dic' version 2.4.2 from 2011-04-26.

Automatic conversion script
Id: cif_fix_values 2281 2013-09-26 08:29:07Z andrius 
;
_cod_original_sg_symbol_H-M C2/c
_cod_database_code 4510119

loop_
_symmetry_equiv_pos_as_xyz
'x, y, z'
'-x, y, -z+1/2'
'x+1/2, y+1/2, z'
'-x+1/2, y+1/2, -z+1/2'
'-x, -y, -z'
'x, -y, z-1/2'
'-x+1/2, -y+1/2, -z'
'x+1/2, -y+1/2, z-1/2'

loop_
_atom_site_label
_atom_site_type_symbol
_atom_site_fract_x
_atom_site_fract_y
_atom_site_fract_z
_atom_site_U_iso_or_equiv
_atom_site_adp_type
_atom_site_occupancy
_atom_site_symmetry_multiplicity
_atom_site_calc_flag
_atom_site_refinement_flags
I1 I 0.0000 0.64086(13) 0.2500 0.0433(2) Uani 1 2 d S
I2 I 0.033483(19) 1.00546(9) 0.18138(2) 0.03130(15) Uani 1 1 d .
I3 I 0.06572(2) 1.33685(10) 0.11345(2) 0.03910(17) Uani 1 1 d .
S1 S 0.28483(7) -0.0596(3) 0.07616(7) 0.0212(4) Uani 1 1 d .
O1 O 0.22986(18) -0.0955(8) 0.0599(2) 0.0274(12) Uani 1 1 d .
O2 O 0.31674(18) -0.2538(8) 0.07262(19) 0.0291(13) Uani 1 1 d .
N1 N 0.3523(2) 0.4037(11) 0.0093(2) 0.0243(15) Uani 1 1 d D
H1N H 0.3242(16) 0.446(11) -0.012(2) 0.029 Uiso 1 1 d D
N2 N 0.2974(2) 0.1467(10) 0.0374(2) 0.0231(14) Uani 1 1 d .
H2N H 0.2500 0.2500 0.0000 0.028 Uiso 1 2 d S
C1 C 0.3472(3) 0.2235(13) 0.0407(3) 0.0254(18) Uani 1 1 d .
C2 C 0.3976(3) 0.5092(14) 0.0075(3) 0.0302(19) Uani 1 1 d .
C3 C 0.4417(3) 0.4266(17) 0.0408(3) 0.044(2) Uani 1 1 d .
H3 H 0.4741 0.4977 0.0416 0.052 Uiso 1 1 calc R
C4 C 0.4377(3) 0.2414(16) 0.0724(3) 0.042(2) Uani 1 1 d .
H4 H 0.4682 0.1827 0.0945 0.050 Uiso 1 1 calc R
C5 C 0.3916(3) 0.1355(14) 0.0736(3) 0.033(2) Uani 1 1 d .
H5 H 0.3900 0.0067 0.0962 0.039 Uiso 1 1 calc R
C6 C 0.3947(3) 0.7041(13) -0.0311(3) 0.036(2) Uani 1 1 d .
H6A H 0.3899 0.6443 -0.0678 0.054 Uiso 1 1 calc R
H6B H 0.4267 0.7929 -0.0228 0.054 Uiso 1 1 calc R
H6C H 0.3655 0.8031 -0.0279 0.054 Uiso 1 1 calc R
C7 C 0.2977(3) 0.0510(12) 0.1432(3) 0.0215(16) Uani 1 1 d .
C8 C 0.2677(3) 0.2395(12) 0.1530(3) 0.0206(16) Uani 1 1 d .
C9 C 0.2770(3) 0.3258(13) 0.2050(3) 0.0240(17) Uani 1 1 d .
H9 H 0.2568 0.4517 0.2126 0.029 Uiso 1 1 calc R
C10 C 0.3143(3) 0.2370(13) 0.2466(3) 0.0251(18) Uani 1 1 d .
C11 C 0.3420(3) 0.0483(13) 0.2352(3) 0.0270(18) Uani 1 1 d .
H11 H 0.3671 -0.0162 0.2634 0.032 Uiso 1 1 calc R
C12 C 0.3348(3) -0.0525(12) 0.1837(3) 0.0228(17) Uani 1 1 d .
C13 C 0.2250(3) 0.3471(12) 0.1126(3) 0.0297(19) Uani 1 1 d .
H13A H 0.2159 0.4956 0.1262 0.045 Uiso 1 1 calc R
H13B H 0.1948 0.2461 0.1067 0.045 Uiso 1 1 calc R
H13C H 0.2364 0.3696 0.0786 0.045 Uiso 1 1 calc R
C14 C 0.3234(3) 0.3438(13) 0.3019(3) 0.0292(19) Uani 1 1 d .
H14A H 0.3375 0.4984 0.3004 0.044 Uiso 1 1 calc R
H14B H 0.3478 0.2496 0.3270 0.044 Uiso 1 1 calc R
H14C H 0.2907 0.3529 0.3143 0.044 Uiso 1 1 calc R
C15 C 0.3673(3) -0.2601(12) 0.1794(3) 0.0250(18) Uani 1 1 d .
H15A H 0.3455 -0.3834 0.1610 0.037 Uiso 1 1 calc R
H15B H 0.3839 -0.3113 0.2155 0.037 Uiso 1 1 calc R
H15C H 0.3937 -0.2210 0.1589 0.037 Uiso 1 1 calc R

loop_
_atom_site_aniso_label
_atom_site_aniso_U_11
_atom_site_aniso_U_22
_atom_site_aniso_U_33
_atom_site_aniso_U_23
_atom_site_aniso_U_13
_atom_site_aniso_U_12
I1 0.0444(5) 0.0266(5) 0.0594(6) 0.000 0.0115(4) 0.000
I2 0.0301(3) 0.0267(3) 0.0344(3) -0.0094(2) -0.0001(2) 0.0017(2)
I3 0.0461(4) 0.0306(3) 0.0396(4) -0.0043(3) 0.0064(3) -0.0006(3)
S1 0.0228(10) 0.0187(10) 0.0205(10) 0.0006(8) 0.0006(8) 0.0009(8)
O1 0.024(3) 0.022(3) 0.034(3) 0.003(2) 0.000(2) -0.002(2)
O2 0.031(3) 0.024(3) 0.029(3) -0.008(2) -0.002(2) 0.008(2)
N1 0.016(3) 0.031(4) 0.023(4) -0.010(3) -0.003(3) 0.001(3)
N2 0.022(3) 0.025(4) 0.022(3) 0.005(3) 0.005(3) 0.006(3)
C1 0.023(4) 0.032(5) 0.020(4) -0.006(4) 0.000(3) 0.004(3)
C2 0.026(4) 0.039(5) 0.026(4) -0.012(4) 0.007(3) -0.012(4)
C3 0.033(5) 0.070(7) 0.029(5) -0.017(5) 0.010(4) -0.012(5)
C4 0.023(5) 0.072(7) 0.027(5) -0.004(5) -0.003(4) 0.010(5)
C5 0.026(5) 0.046(6) 0.024(4) -0.008(4) 0.000(4) 0.000(4)
C6 0.036(5) 0.029(5) 0.045(5) -0.002(4) 0.013(4) -0.018(4)
C7 0.026(4) 0.020(4) 0.020(4) 0.002(3) 0.007(3) 0.000(3)
C8 0.016(4) 0.022(4) 0.023(4) 0.000(3) 0.002(3) -0.001(3)
C9 0.021(4) 0.028(4) 0.025(4) 0.001(4) 0.009(3) -0.003(3)
C10 0.027(4) 0.026(4) 0.025(4) 0.003(3) 0.012(4) -0.007(3)
C11 0.023(4) 0.035(5) 0.021(4) 0.010(4) -0.001(3) -0.007(4)
C12 0.026(4) 0.026(4) 0.016(4) 0.006(3) 0.001(3) 0.000(3)
C13 0.035(5) 0.026(5) 0.029(4) -0.006(4) 0.008(4) 0.011(4)
C14 0.033(5) 0.038(5) 0.018(4) -0.002(4) 0.009(3) -0.008(4)
C15 0.024(4) 0.029(4) 0.020(4) 0.005(3) 0.001(3) 0.006(3)

loop_
_atom_type_symbol
_atom_type_description
_atom_type_scat_dispersion_real
_atom_type_scat_dispersion_imag
_atom_type_scat_source
C C 0.0033 0.0016 'International Tables Vol C Tables 4.2.6.8 and 6.1.1.4'
H H 0.0000 0.0000 'International Tables Vol C Tables 4.2.6.8 and 6.1.1.4'
I I -0.4742 1.8119 'International Tables Vol C Tables 4.2.6.8 and 6.1.1.4'
N N 0.0061 0.0033 'International Tables Vol C Tables 4.2.6.8 and 6.1.1.4'
O O 0.0106 0.0060 'International Tables Vol C Tables 4.2.6.8 and 6.1.1.4'
S S 0.1246 0.1234 'International Tables Vol C Tables 4.2.6.8 and 6.1.1.4'

loop_
_geom_angle_atom_site_label_1
_geom_angle_atom_site_label_2
_geom_angle_atom_site_label_3
_geom_angle
_geom_angle_site_symmetry_3
I2 I1 I2 89.48(3) 2
I3 I2 I1 177.71(2) .
O1 S1 O2 116.3(3) .
O1 S1 N2 104.6(3) .
O2 S1 N2 110.6(3) .
O1 S1 C7 108.1(3) .
O2 S1 C7 110.1(3) .
N2 S1 C7 106.6(3) .
C1 N1 C2 124.8(7) .
C1 N1 H1N 115(5) .
C2 N1 H1N 120(5) .
C1 N2 S1 120.7(5) .
N1 C1 N2 115.2(6) .
N1 C1 C5 118.0(7) .
N2 C1 C5 126.7(7) .
N1 C2 C3 117.7(8) .
N1 C2 C6 116.0(7) .
C3 C2 C6 126.3(7) .
C4 C3 C2 118.7(8) .
C4 C3 H3 120.6 .
C2 C3 H3 120.6 .
C3 C4 C5 122.9(8) .
C3 C4 H4 118.5 .
C5 C4 H4 118.5 .
C4 C5 C1 117.8(8) .
C4 C5 H5 121.1 .
C1 C5 H5 121.1 .
C2 C6 H6A 109.5 .
C2 C6 H6B 109.5 .
H6A C6 H6B 109.5 .
C2 C6 H6C 109.5 .
H6A C6 H6C 109.5 .
H6B C6 H6C 109.5 .
C8 C7 C12 122.7(7) .
C8 C7 S1 116.4(5) .
C12 C7 S1 120.8(5) .
C9 C8 C7 117.1(7) .
C9 C8 C13 117.5(6) .
C7 C8 C13 125.3(6) .
C8 C9 C10 123.3(7) .
C8 C9 H9 118.4 .
C10 C9 H9 118.4 .
C11 C10 C9 117.5(7) .
C11 C10 C14 122.0(7) .
C9 C10 C14 120.5(7) .
C10 C11 C12 123.0(7) .
C10 C11 H11 118.5 .
C12 C11 H11 118.5 .
C7 C12 C11 116.4(7) .
C7 C12 C15 128.2(6) .
C11 C12 C15 115.5(6) .
C8 C13 H13A 109.5 .
C8 C13 H13B 109.5 .
H13A C13 H13B 109.5 .
C8 C13 H13C 109.5 .
H13A C13 H13C 109.5 .
H13B C13 H13C 109.5 .
C10 C14 H14A 109.5 .
C10 C14 H14B 109.5 .
H14A C14 H14B 109.5 .
C10 C14 H14C 109.5 .
H14A C14 H14C 109.5 .
H14B C14 H14C 109.5 .
C12 C15 H15A 109.5 .
C12 C15 H15B 109.5 .
H15A C15 H15B 109.5 .
C12 C15 H15C 109.5 .
H15A C15 H15C 109.5 .
H15B C15 H15C 109.5 .

loop_
_geom_bond_atom_site_label_1
_geom_bond_atom_site_label_2
_geom_bond_distance
_geom_bond_site_symmetry_2
I1 I2 2.9924(8) .
I1 I2 2.9924(8) 2
I2 I3 2.8323(8) .
S1 O1 1.447(5) .
S1 O2 1.426(5) .
S1 N2 1.630(6) .
S1 C7 1.786(7) .
N1 C1 1.341(9) .
N1 C2 1.356(9) .
N1 H1N 0.87(2) .
N2 C1 1.380(8) .
C1 C5 1.396(10) .
C2 C3 1.384(11) .
C2 C6 1.491(10) .
C3 C4 1.361(12) .
C3 H3 0.9500 .
C4 C5 1.373(10) .
C4 H4 0.9500 .
C5 H5 0.9500 .
C6 H6A 0.9800 .
C6 H6B 0.9800 .
C6 H6C 0.9800 .
C7 C8 1.406(9) .
C7 C12 1.408(9) .
C8 C9 1.385(9) .
C8 C13 1.504(9) .
C9 C10 1.395(9) .
C9 H9 0.9500 .
C10 C11 1.385(10) .
C10 C14 1.509(9) .
C11 C12 1.410(9) .
C11 H11 0.9500 .
C12 C15 1.502(9) .
C13 H13A 0.9800 .
C13 H13B 0.9800 .
C13 H13C 0.9800 .
C14 H14A 0.9800 .
C14 H14B 0.9800 .
C14 H14C 0.9800 .
C15 H15A 0.9800 .
C15 H15B 0.9800 .
C15 H15C 0.9800 .

loop_
_geom_torsion_atom_site_label_1
_geom_torsion_atom_site_label_2
_geom_torsion_atom_site_label_3
_geom_torsion_atom_site_label_4
_geom_torsion
_geom_torsion_site_symmetry_1
I2 I1 I2 I3 -170.0(6) 2
O1 S1 N2 C1 -178.3(5) .
O2 S1 N2 C1 -52.4(6) .
C7 S1 N2 C1 67.3(6) .
C2 N1 C1 N2 178.2(6) .
C2 N1 C1 C5 -0.7(11) .
S1 N2 C1 N1 -175.8(5) .
S1 N2 C1 C5 3.0(10) .
C1 N1 C2 C3 -0.6(11) .
C1 N1 C2 C6 178.9(7) .
N1 C2 C3 C4 1.7(12) .
C6 C2 C3 C4 -177.8(8) .
C2 C3 C4 C5 -1.5(13) .
C3 C4 C5 C1 0.2(12) .
N1 C1 C5 C4 1.0(11) .
N2 C1 C5 C4 -177.9(7) .
O1 S1 C7 C8 -50.1(6) .
O2 S1 C7 C8 -178.1(5) .
N2 S1 C7 C8 61.8(6) .
O1 S1 C7 C12 127.9(6) .
O2 S1 C7 C12 -0.1(7) .
N2 S1 C7 C12 -120.2(6) .
C12 C7 C8 C9 1.5(10) .
S1 C7 C8 C9 179.4(5) .
C12 C7 C8 C13 -175.4(7) .
S1 C7 C8 C13 2.6(10) .
C7 C8 C9 C10 0.9(11) .
C13 C8 C9 C10 178.0(6) .
C8 C9 C10 C11 -2.3(11) .
C8 C9 C10 C14 178.2(6) .
C9 C10 C11 C12 1.4(11) .
C14 C10 C11 C12 -179.1(6) .
C8 C7 C12 C11 -2.3(11) .
S1 C7 C12 C11 179.9(5) .
C8 C7 C12 C15 176.8(7) .
S1 C7 C12 C15 -1.1(11) .
C10 C11 C12 C7 0.8(11) .
C10 C11 C12 C15 -178.3(6) .
